data_2312495
loop_
_publ_author_name
'Pavlovi&#x107;, Gordana'
'Lek&#x161;i&#x107;, Edislav'
'Me&#x161;trovi&#x107;, Ernest'

_publ_section_title
;
 Supramolecular synthons in hydrates and solvates of lamotrigine: a tool
 for cocrystal design.
;
_journal_coeditor_code AW5084
_journal_issue 3
_journal_name_full 'Acta crystallographica Section B, Structural science, crystal engineering and materials'
_journal_paper_doi 10.1107/S2052520624002567
_journal_volume 80
_journal_year 2024
_chemical_formula_moiety 'C9 H7 Cl2 N5, C2 H3 N'
_chemical_formula_sum 'C11 H10 Cl2 N6'
_chemical_formula_weight 297.15
_space_group_crystal_system triclinic
_space_group_IT_number 2
_space_group_name_Hall '-P 1'
_space_group_name_H-M_alt 'P -1'
_atom_sites_solution_hydrogens mixed
_audit_creation_method SHELXL-2014/7
_cell_angle_alpha 69.598(6)
_cell_angle_beta 82.227(5)
_cell_angle_gamma 82.015(5)
_cell_formula_units_Z 2
_cell_length_a 7.9855(4)
_cell_length_b 8.6004(5)
_cell_length_c 10.9109(7)
_cell_measurement_reflns_used 2878
_cell_measurement_temperature 296(2)
_cell_measurement_theta_max 72.2064
_cell_measurement_theta_min 4.3388
_cell_volume 692.48(7)
_computing_cell_refinement 'CrysAlis RED, Oxford Diffraction Ltd.Version 1.171.36.21'
_computing_data_collection 'CrysAlis CCD, Oxford Diffraction Ltd.Version 1.171.36.21'
_computing_data_reduction 'CrysAlis RED, Oxford Diffraction Ltd.Version 1.171.36.21'
_computing_molecular_graphics 'MERCURY 3.7. (CCDC, 2008)'
_computing_publication_material 'SHELXL-2014/7 (Sheldrick, 2014)'
_computing_structure_refinement 'SHELXL-2014/7 (Sheldrick, 2014)'
_computing_structure_solution 'SHELXS-97 (Sheldrick, 1997)'
_diffrn_ambient_temperature 296(2)
_diffrn_measured_fraction_theta_full 0.998
_diffrn_measured_fraction_theta_max 0.998
_diffrn_measurement_device_type 'Xcalibur, Sapphire3, Gemini'
_diffrn_measurement_method '\w scans'
_diffrn_radiation_type CuK\a
_diffrn_radiation_wavelength 1.54184
_diffrn_reflns_av_R_equivalents 0.0200
_diffrn_reflns_av_unetI/netI 0.0230
_diffrn_reflns_Laue_measured_fraction_full 0.998
_diffrn_reflns_Laue_measured_fraction_max 0.998
_diffrn_reflns_limit_h_max 9
_diffrn_reflns_limit_h_min -6
_diffrn_reflns_limit_k_max 10
_diffrn_reflns_limit_k_min -10
_diffrn_reflns_limit_l_max 12
_diffrn_reflns_limit_l_min -13
_diffrn_reflns_number 5383
_diffrn_reflns_point_group_measured_fraction_full 0.998
_diffrn_reflns_point_group_measured_fraction_max 0.998
_diffrn_reflns_theta_full 67.684
_diffrn_reflns_theta_max 69.994
_diffrn_reflns_theta_min 4.342
_diffrn_source 'Enhance (Cu) X-ray Source'
_exptl_absorpt_coefficient_mu 4.192
_exptl_absorpt_correction_T_max 1.00000
_exptl_absorpt_correction_T_min 0.21031
_exptl_absorpt_correction_type multi-scan
_exptl_absorpt_process_details
;
CrysAlisPro, Agilent Technologies,
Version 1.171.36.21.
Empirical absorption correction using 
spherical harmonics,
implemented in SCALE3 ABSPACK scaling algorithm.
;
_exptl_crystal_colour colourless
_exptl_crystal_density_diffrn 1.425
_exptl_crystal_description 'block prism'
_exptl_crystal_F_000 304
_exptl_crystal_size_max 0.40
_exptl_crystal_size_mid 0.40
_exptl_crystal_size_min 0.40
_refine_diff_density_max 0.732
_refine_diff_density_min -0.310
_refine_diff_density_rms 0.073
_refine_ls_extinction_method none
_refine_ls_goodness_of_fit_ref 1.047
_refine_ls_hydrogen_treatment mixed
_refine_ls_matrix_type full
_refine_ls_number_parameters 185
_refine_ls_number_reflns 2633
_refine_ls_number_restraints 4
_refine_ls_restrained_S_all 1.046
_refine_ls_R_factor_all 0.0584
_refine_ls_R_factor_gt 0.0564
_refine_ls_shift/su_max 0.000
_refine_ls_shift/su_mean 0.000
_refine_ls_structure_factor_coef Fsqd
_refine_ls_weighting_details 'w=1/[\s^2^(Fo^2^)+(0.1224P)^2^+0.2081P] where P=(Fo^2^+2Fc^2^)/3'
_refine_ls_weighting_scheme calc
_refine_ls_wR_factor_gt 0.1723
_refine_ls_wR_factor_ref 0.1758
_reflns_Friedel_coverage 0.000
_reflns_number_gt 2430
_reflns_number_total 2633
_reflns_threshold_expression 'I > 2\s(I)'
_cod_data_source_file aw5084.cif
_cod_data_source_block LAM_acetonitrile_solvate
_cod_database_code 2312495
_shelx_shelxl_version_number 2014/7
_shelx_space_group_comment
;
The symmetry employed for this shelxl refinement is uniquely defined
by the following loop, which should always be used as a source of
symmetry information in preference to the above space-group names.
They are only intended as comments.
;

loop_
_space_group_symop_operation_xyz
'x, y, z'
'-x, -y, -z'

loop_
_atom_site_label
_atom_site_type_symbol
_atom_site_fract_x
_atom_site_fract_y
_atom_site_fract_z
_atom_site_U_iso_or_equiv
_atom_site_adp_type
_atom_site_occupancy
_atom_site_site_symmetry_order
_atom_site_calc_flag
_atom_site_refinement_flags_posn
_atom_site_refinement_flags_adp
_atom_site_refinement_flags_occupancy
_atom_site_disorder_assembly
_atom_site_disorder_group
Cl1 Cl 0.46106(8) 0.33991(8) 0.73313(7) 0.0666(3) Uani 1 1 d . . . . .
Cl2 Cl 0.24043(8) 0.04639(10) 0.77877(7) 0.0711(3) Uani 1 1 d . . . . .
N1 N 0.8385(3) 0.2641(3) 0.92386(19) 0.0517(5) Uani 1 1 d . . . . .
N2 N 0.9300(3) 0.3850(3) 0.92135(19) 0.0530(5) Uani 1 1 d . . . . .
N3 N 1.0867(3) 0.6000(3) 0.8051(2) 0.0550(5) Uani 1 1 d D . . . .
N4 N 0.9872(2) 0.4587(2) 0.68806(17) 0.0439(4) Uani 1 1 d . . . . .
N5 N 0.8811(3) 0.3112(3) 0.5812(2) 0.0578(6) Uani 1 1 d D . . . .
N6 N 0.3554(6) 0.8047(7) 0.5603(5) 0.1205(14) Uani 1 1 d . . . . .
C1 C 0.7137(3) 0.1019(3) 0.8297(2) 0.0426(5) Uani 1 1 d . . . . .
C2 C 0.5468(3) 0.1355(3) 0.7964(2) 0.0454(5) Uani 1 1 d . . . . .
C3 C 0.4480(3) 0.0056(3) 0.8184(2) 0.0487(5) Uani 1 1 d . . . . .
C4 C 0.5145(3) -0.1578(3) 0.8738(2) 0.0540(6) Uani 1 1 d . . . . .
H4 H 0.4479 -0.2444 0.8891 0.065 Uiso 1 1 calc R U . . .
C5 C 0.6790(3) -0.1919(3) 0.9062(3) 0.0544(6) Uani 1 1 d . . . . .
H5 H 0.7239 -0.3020 0.9427 0.065 Uiso 1 1 calc R U . . .
C6 C 0.7794(3) -0.0632(3) 0.8849(2) 0.0490(5) Uani 1 1 d . . . . .
H6 H 0.8906 -0.0876 0.9075 0.059 Uiso 1 1 calc R U . . .
C7 C 0.8183(3) 0.2396(3) 0.8155(2) 0.0426(5) Uani 1 1 d . . . . .
C8 C 0.9993(3) 0.4774(3) 0.8040(2) 0.0430(5) Uani 1 1 d . . . . .
C9 C 0.8963(3) 0.3381(3) 0.6926(2) 0.0423(5) Uani 1 1 d . . . . .
C10 C 0.4992(7) 0.7841(5) 0.5660(4) 0.0895(11) Uani 1 1 d . . . . .
C11 C 0.6768(6) 0.7575(6) 0.5731(4) 0.1052(14) Uani 1 1 d . . . . .
H11A H 0.7014 0.6782 0.6572 0.158 Uiso 1 1 calc R U . . .
H11B H 0.7198 0.8610 0.5617 0.158 Uiso 1 1 calc R U . . .
H11C H 0.7297 0.7153 0.5050 0.158 Uiso 1 1 calc R U . . .
H2N3 H 1.093(7) 0.625(7) 0.874(3) 0.126 Uiso 1 1 d D U . . .
H2N5 H 0.927(7) 0.375(5) 0.509(3) 0.126 Uiso 1 1 d D U . . .
H1N3 H 1.135(6) 0.664(5) 0.734(3) 0.126 Uiso 1 1 d D U . . .
H1N5 H 0.823(6) 0.236(5) 0.579(6) 0.126 Uiso 1 1 d D U . . .

loop_
_atom_site_aniso_label
_atom_site_aniso_U_11
_atom_site_aniso_U_22
_atom_site_aniso_U_33
_atom_site_aniso_U_23
_atom_site_aniso_U_13
_atom_site_aniso_U_12
Cl1 0.0577(4) 0.0486(4) 0.0803(5) -0.0066(3) -0.0101(3) 0.0018(3)
Cl2 0.0470(4) 0.0837(5) 0.0713(5) -0.0069(4) -0.0085(3) -0.0171(3)
N1 0.0617(12) 0.0522(11) 0.0400(9) -0.0118(8) 0.0017(8) -0.0180(9)
N2 0.0660(13) 0.0568(11) 0.0383(9) -0.0146(8) -0.0005(8) -0.0206(10)
N3 0.0670(13) 0.0535(11) 0.0476(11) -0.0175(9) 0.0014(9) -0.0209(10)
N4 0.0481(10) 0.0440(9) 0.0371(9) -0.0097(7) -0.0002(7) -0.0100(8)
N5 0.0734(14) 0.0654(13) 0.0386(10) -0.0168(9) 0.0045(9) -0.0305(11)
N6 0.100(3) 0.145(4) 0.142(4) -0.073(3) -0.009(3) -0.033(3)
C1 0.0450(11) 0.0432(11) 0.0363(10) -0.0103(8) 0.0037(8) -0.0081(8)
C2 0.0467(12) 0.0439(11) 0.0391(10) -0.0078(8) 0.0011(8) -0.0042(9)
C3 0.0429(11) 0.0565(13) 0.0423(11) -0.0110(10) 0.0028(9) -0.0117(9)
C4 0.0568(14) 0.0500(13) 0.0523(13) -0.0133(10) 0.0072(10) -0.0184(10)
C5 0.0587(14) 0.0398(11) 0.0563(13) -0.0081(10) 0.0028(11) -0.0060(10)
C6 0.0465(12) 0.0461(12) 0.0481(12) -0.0096(9) 0.0005(9) -0.0053(9)
C7 0.0423(11) 0.0420(10) 0.0395(10) -0.0097(8) 0.0014(8) -0.0062(8)
C8 0.0444(11) 0.0428(11) 0.0397(10) -0.0117(8) -0.0023(8) -0.0050(8)
C9 0.0439(11) 0.0432(10) 0.0372(10) -0.0105(8) -0.0017(8) -0.0061(8)
C10 0.113(3) 0.073(2) 0.080(2) -0.0221(17) -0.007(2) -0.011(2)
C11 0.093(3) 0.114(3) 0.085(3) -0.015(2) -0.014(2) 0.027(2)

loop_
_atom_type_symbol
_atom_type_description
_atom_type_scat_dispersion_real
_atom_type_scat_dispersion_imag
_atom_type_scat_source
C C 0.0181 0.0091 'International Tables Vol C Tables 4.2.6.8 and 6.1.1.4'
H H 0.0000 0.0000 'International Tables Vol C Tables 4.2.6.8 and 6.1.1.4'
Cl Cl 0.3639 0.7018 'International Tables Vol C Tables 4.2.6.8 and 6.1.1.4'
N N 0.0311 0.0180 'International Tables Vol C Tables 4.2.6.8 and 6.1.1.4'

loop_
_geom_angle_atom_site_label_1
_geom_angle_atom_site_label_2
_geom_angle_atom_site_label_3
_geom_angle
_geom_angle_site_symmetry_1
_geom_angle_site_symmetry_3
_geom_angle_publ_flag
C7 N1 N2 120.63(19) . . ?
C8 N2 N1 117.33(19) . . ?
C8 N3 H2N3 124(4) . . ?
C8 N3 H1N3 121(4) . . ?
H2N3 N3 H1N3 115(5) . . ?
C9 N4 C8 115.90(18) . . ?
C9 N5 H2N5 118(3) . . ?
C9 N5 H1N5 123(4) . . ?
H2N5 N5 H1N5 119(5) . . ?
C6 C1 C2 118.9(2) . . ?
C6 C1 C7 119.8(2) . . ?
C2 C1 C7 121.2(2) . . ?
C3 C2 C1 120.3(2) . . ?
C3 C2 Cl1 120.20(18) . . ?
C1 C2 Cl1 119.48(17) . . ?
C4 C3 C2 120.2(2) . . ?
C4 C3 Cl2 119.26(19) . . ?
C2 C3 Cl2 120.53(19) . . ?
C5 C4 C3 119.9(2) . . ?
C5 C4 H4 120.1 . . ?
C3 C4 H4 120.1 . . ?
C4 C5 C6 120.6(2) . . ?
C4 C5 H5 119.7 . . ?
C6 C5 H5 119.7 . . ?
C1 C6 C5 120.1(2) . . ?
C1 C6 H6 119.9 . . ?
C5 C6 H6 119.9 . . ?
N1 C7 C9 120.6(2) . . ?
N1 C7 C1 116.15(19) . . ?
C9 C7 C1 123.20(19) . . ?
N2 C8 N3 115.6(2) . . ?
N2 C8 N4 125.9(2) . . ?
N3 C8 N4 118.6(2) . . ?
N4 C9 N5 119.00(19) . . ?
N4 C9 C7 119.61(19) . . ?
N5 C9 C7 121.4(2) . . ?
N6 C10 C11 179.6(5) . . ?
C10 C11 H11A 109.5 . . ?
C10 C11 H11B 109.5 . . ?
H11A C11 H11B 109.5 . . ?
C10 C11 H11C 109.5 . . ?
H11A C11 H11C 109.5 . . ?
H11B C11 H11C 109.5 . . ?

loop_
_geom_bond_atom_site_label_1
_geom_bond_atom_site_label_2
_geom_bond_distance
_geom_bond_site_symmetry_2
_geom_bond_publ_flag
Cl1 C2 1.727(2) . ?
Cl2 C3 1.727(3) . ?
N1 C7 1.305(3) . ?
N1 N2 1.342(3) . ?
N2 C8 1.341(3) . ?
N3 C8 1.346(3) . ?
N3 H2N3 0.863(10) . ?
N3 H1N3 0.858(10) . ?
N4 C9 1.330(3) . ?
N4 C8 1.347(3) . ?
N5 C9 1.338(3) . ?
N5 H2N5 0.857(10) . ?
N5 H1N5 0.858(10) . ?
N6 C10 1.145(6) . ?
C1 C6 1.392(3) . ?
C1 C2 1.394(3) . ?
C1 C7 1.495(3) . ?
C2 C3 1.392(3) . ?
C3 C4 1.381(4) . ?
C4 C5 1.373(4) . ?
C4 H4 0.9300 . ?
C5 C6 1.392(3) . ?
C5 H5 0.9300 . ?
C6 H6 0.9300 . ?
C7 C9 1.426(3) . ?
C10 C11 1.412(7) . ?
C11 H11A 0.9600 . ?
C11 H11B 0.9600 . ?
C11 H11C 0.9600 . ?

loop_
_geom_torsion_atom_site_label_1
_geom_torsion_atom_site_label_2
_geom_torsion_atom_site_label_3
_geom_torsion_atom_site_label_4
_geom_torsion
_geom_torsion_site_symmetry_1
_geom_torsion_site_symmetry_2
_geom_torsion_site_symmetry_3
_geom_torsion_site_symmetry_4
_geom_torsion_publ_flag
C7 N1 N2 C8 -0.3(4) . . . . ?
C6 C1 C2 C3 0.1(3) . . . . ?
C7 C1 C2 C3 -175.77(19) . . . . ?
C6 C1 C2 Cl1 177.79(16) . . . . ?
C7 C1 C2 Cl1 1.9(3) . . . . ?
C1 C2 C3 C4 0.2(3) . . . . ?
Cl1 C2 C3 C4 -177.46(18) . . . . ?
C1 C2 C3 Cl2 179.41(16) . . . . ?
Cl1 C2 C3 Cl2 1.7(3) . . . . ?
C2 C3 C4 C5 -0.6(4) . . . . ?
Cl2 C3 C4 C5 -179.77(19) . . . . ?
C3 C4 C5 C6 0.6(4) . . . . ?
C2 C1 C6 C5 -0.1(3) . . . . ?
C7 C1 C6 C5 175.9(2) . . . . ?
C4 C5 C6 C1 -0.3(4) . . . . ?
N2 N1 C7 C9 1.5(4) . . . . ?
N2 N1 C7 C1 -179.9(2) . . . . ?
C6 C1 C7 N1 -72.2(3) . . . . ?
C2 C1 C7 N1 103.7(3) . . . . ?
C6 C1 C7 C9 106.4(3) . . . . ?
C2 C1 C7 C9 -77.8(3) . . . . ?
N1 N2 C8 N3 178.4(2) . . . . ?
N1 N2 C8 N4 -0.9(4) . . . . ?
C9 N4 C8 N2 0.7(4) . . . . ?
C9 N4 C8 N3 -178.6(2) . . . . ?
C8 N4 C9 N5 -179.1(2) . . . . ?
C8 N4 C9 C7 0.5(3) . . . . ?
N1 C7 C9 N4 -1.7(3) . . . . ?
C1 C7 C9 N4 179.8(2) . . . . ?
N1 C7 C9 N5 178.0(2) . . . . ?
C1 C7 C9 N5 -0.5(4) . . . . ?
